data_4319543
loop_
_publ_author_name
'Jos\'e Vicente'
'Mar\'ia Teresa Chicote'
'Sonia Huertas'
'Delia Bautista'
'Peter G. Jones'
'Axel K. Fischer'

_publ_section_title
;
 Mononuclear (Pd, Pt), Heterodinuclear (PdAg, PtAg), and Tetranuclear
 (Pd2Ag2, Pt2Ag2) 1,1-Ethylenedithiolato Complexes
;
_journal_name_full 'Inorganic Chemistry'
_journal_page_first 2051
_journal_page_last 2057
_journal_paper_doi 10.1021/ic000996e
_journal_volume 40
_journal_year 2001
_chemical_formula_sum 'C42 H36 O2 P2 Pd S2'
_chemical_formula_weight 805.17
_chemical_name_systematic
;

 ?

;
_space_group_IT_number 61
_symmetry_cell_setting orthorhombic
_symmetry_space_group_name_Hall '-P 2ac 2ab'
_symmetry_space_group_name_H-M 'P b c a'
_atom_sites_solution_hydrogens geom
_atom_sites_solution_primary direct
_atom_sites_solution_secondary difmap
_audit_creation_method SHELXL-97
_cell_angle_alpha 90.00
_cell_angle_beta 90.00
_cell_angle_gamma 90.00
_cell_formula_units_Z 8
_cell_length_a 19.2590(5)
_cell_length_b 16.9889(5)
_cell_length_c 22.5659(6)
_cell_measurement_reflns_used 7700
_cell_measurement_temperature 173(2)
_cell_measurement_theta_max 28
_cell_measurement_theta_min 2
_cell_volume 7383.3(4)
_computing_cell_refinement 'Siemens SAINT'
_computing_data_collection 'Siemens SMART'
_computing_data_reduction 'Siemens SAINT'
_computing_molecular_graphics 'Siemens XP'
_computing_publication_material SHELXL-97
_computing_structure_refinement 'SHELXL-97 (Sheldrick, 1997)'
_computing_structure_solution 'SHELXS-97 (Sheldrick, 1990)'
_diffrn_ambient_temperature 173(2)
_diffrn_measured_fraction_theta_full 0.997
_diffrn_measured_fraction_theta_max 0.989
_diffrn_measurement_device_type 'Siemens SMART 1000 CCD'
_diffrn_measurement_method \w-scans
_diffrn_radiation_monochromator graphite
_diffrn_radiation_source 'fine-focus sealed tube'
_diffrn_radiation_type MoK\a
_diffrn_radiation_wavelength 0.71073
_diffrn_reflns_av_R_equivalents 0.0356
_diffrn_reflns_av_sigmaI/netI 0.0282
_diffrn_reflns_limit_h_max 24
_diffrn_reflns_limit_h_min -25
_diffrn_reflns_limit_k_max 22
_diffrn_reflns_limit_k_min -22
_diffrn_reflns_limit_l_max 17
_diffrn_reflns_limit_l_min -29
_diffrn_reflns_number 46320
_diffrn_reflns_theta_full 28.00
_diffrn_reflns_theta_max 28.30
_diffrn_reflns_theta_min 1.80
_exptl_absorpt_coefficient_mu 0.738
_exptl_absorpt_correction_T_max 0.999
_exptl_absorpt_correction_T_min 0.822
_exptl_absorpt_correction_type 'multiple scans (SADABS)'
_exptl_crystal_colour amber
_exptl_crystal_density_diffrn 1.449
_exptl_crystal_density_method 'not measured'
_exptl_crystal_description block
_exptl_crystal_F_000 3296
_exptl_crystal_size_max 0.65
_exptl_crystal_size_mid 0.50
_exptl_crystal_size_min 0.25
_refine_diff_density_max 0.381
_refine_diff_density_min -0.416
_refine_diff_density_rms 0.070
_refine_ls_extinction_method none
_refine_ls_goodness_of_fit_ref 1.068
_refine_ls_hydrogen_treatment riding
_refine_ls_matrix_type full
_refine_ls_number_parameters 444
_refine_ls_number_reflns 9090
_refine_ls_number_restraints 0
_refine_ls_restrained_S_all 1.068
_refine_ls_R_factor_all 0.0489
_refine_ls_R_factor_gt 0.0305
_refine_ls_shift/su_max 0.010
_refine_ls_shift/su_mean 0.000
_refine_ls_structure_factor_coef Fsqd
_refine_ls_weighting_details 'calc w=1/[\s^2^(Fo^2^)+(0.0195P)^2^+7.0182P] where P=(Fo^2^+2Fc^2^)/3'
_refine_ls_weighting_scheme calc
_refine_ls_wR_factor_gt 0.0591
_refine_ls_wR_factor_ref 0.0659
_reflns_number_gt 7151
_reflns_number_total 9090
_reflns_threshold_expression >2sigma(I)
_cod_data_source_file ic000996e_1.cif
_cod_data_source_block 61chunk
_cod_database_code 4319543

loop_
_symmetry_equiv_pos_as_xyz
'x, y, z'
'-x+1/2, -y, z+1/2'
'-x, y+1/2, -z+1/2'
'x+1/2, -y+1/2, -z'
'-x, -y, -z'
'x-1/2, y, -z-1/2'
'x, -y-1/2, z-1/2'
'-x-1/2, y-1/2, z'

loop_
_atom_site_label
_atom_site_type_symbol
_atom_site_fract_x
_atom_site_fract_y
_atom_site_fract_z
_atom_site_U_iso_or_equiv
_atom_site_adp_type
_atom_site_occupancy
_atom_site_symmetry_multiplicity
_atom_site_calc_flag
_atom_site_refinement_flags
_atom_site_disorder_assembly
_atom_site_disorder_group
Pd Pd 0.607062(7) 0.313313(8) 0.497386(6) 0.01517(4) Uani 1 1 d . . .
P1 P 0.60194(3) 0.33301(3) 0.59950(2) 0.01708(10) Uani 1 1 d . . .
P2 P 0.55517(3) 0.18967(3) 0.49306(2) 0.01689(10) Uani 1 1 d . . .
S1 S 0.63624(3) 0.31865(3) 0.39729(2) 0.02087(10) Uani 1 1 d . . .
S2 S 0.65824(3) 0.43616(3) 0.48369(2) 0.02098(11) Uani 1 1 d . . .
O1 O 0.76762(11) 0.42939(15) 0.28272(9) 0.0647(7) Uani 1 1 d . . .
O2 O 0.73131(10) 0.56301(10) 0.43270(8) 0.0399(4) Uani 1 1 d . . .
C1 C 0.67031(10) 0.41359(12) 0.40892(9) 0.0190(4) Uani 1 1 d . . .
C2 C 0.70136(11) 0.46025(13) 0.36687(9) 0.0229(4) Uani 1 1 d . . .
C3 C 0.71036(13) 0.43154(15) 0.30471(10) 0.0338(5) Uani 1 1 d . . .
C4 C 0.64755(17) 0.41044(19) 0.26871(11) 0.0521(8) Uani 1 1 d . . .
H4A H 0.6224 0.4585 0.2580 0.063 Uiso 1 1 calc R . .
H4B H 0.6171 0.3761 0.2920 0.063 Uiso 1 1 calc R . .
H4C H 0.6621 0.3830 0.2326 0.063 Uiso 1 1 calc R . .
C5 C 0.72743(11) 0.53933(13) 0.38162(10) 0.0261(5) Uani 1 1 d . . .
C6 C 0.74642(14) 0.59431(15) 0.33141(11) 0.0385(6) Uani 1 1 d . . .
H6A H 0.7085 0.5957 0.3025 0.046 Uiso 1 1 calc R . .
H6B H 0.7889 0.5755 0.3121 0.046 Uiso 1 1 calc R . .
H6C H 0.7542 0.6474 0.3471 0.046 Uiso 1 1 calc R . .
C11 C 0.58995(10) 0.43677(12) 0.61752(8) 0.0187(4) Uani 1 1 d . . .
C12 C 0.63002(11) 0.47537(13) 0.66025(9) 0.0235(4) Uani 1 1 d . . .
H12 H 0.6656 0.4475 0.6805 0.028 Uiso 1 1 calc R . .
C13 C 0.61824(13) 0.55387(14) 0.67320(11) 0.0344(6) Uani 1 1 d . . .
H13 H 0.6465 0.5801 0.7015 0.041 Uiso 1 1 calc R . .
C14 C 0.56509(14) 0.59415(15) 0.64473(12) 0.0398(6) Uani 1 1 d . . .
H14 H 0.5559 0.6475 0.6547 0.048 Uiso 1 1 calc R . .
C15 C 0.52541(12) 0.55695(14) 0.60195(11) 0.0331(5) Uani 1 1 d . . .
H15 H 0.4894 0.5849 0.5824 0.040 Uiso 1 1 calc R . .
C16 C 0.53813(11) 0.47917(13) 0.58763(10) 0.0255(5) Uani 1 1 d . . .
H16 H 0.5117 0.4543 0.5574 0.031 Uiso 1 1 calc R . .
C21 C 0.68450(10) 0.30577(12) 0.63378(9) 0.0196(4) Uani 1 1 d . . .
C22 C 0.74345(11) 0.30581(14) 0.59804(10) 0.0278(5) Uani 1 1 d . . .
H22 H 0.7395 0.3186 0.5572 0.033 Uiso 1 1 calc R . .
C23 C 0.80806(12) 0.28717(16) 0.62184(11) 0.0364(6) Uani 1 1 d . . .
H23 H 0.8482 0.2881 0.5974 0.044 Uiso 1 1 calc R . .
C24 C 0.81369(12) 0.26726(15) 0.68118(11) 0.0338(6) Uani 1 1 d . . .
H24 H 0.8577 0.2538 0.6973 0.041 Uiso 1 1 calc R . .
C25 C 0.75546(12) 0.26700(13) 0.71705(10) 0.0298(5) Uani 1 1 d . . .
H25 H 0.7596 0.2531 0.7577 0.036 Uiso 1 1 calc R . .
C26 C 0.69084(12) 0.28700(13) 0.69383(9) 0.0246(4) Uani 1 1 d . . .
H26 H 0.6511 0.2879 0.7188 0.029 Uiso 1 1 calc R . .
C31 C 0.53568(10) 0.28249(13) 0.64349(8) 0.0201(4) Uani 1 1 d . . .
C32 C 0.54645(12) 0.20485(13) 0.66114(9) 0.0253(5) Uani 1 1 d . . .
H32 H 0.5905 0.1809 0.6551 0.030 Uiso 1 1 calc R . .
C33 C 0.49286(13) 0.16189(15) 0.68761(10) 0.0338(5) Uani 1 1 d . . .
H33 H 0.5007 0.1092 0.7000 0.041 Uiso 1 1 calc R . .
C34 C 0.42833(13) 0.19607(16) 0.69576(10) 0.0361(6) Uani 1 1 d . . .
H34 H 0.3914 0.1664 0.7125 0.043 Uiso 1 1 calc R . .
C35 C 0.41794(13) 0.27311(17) 0.67945(10) 0.0362(6) Uani 1 1 d . . .
H35 H 0.3739 0.2968 0.6859 0.043 Uiso 1 1 calc R . .
C36 C 0.47085(11) 0.31695(15) 0.65366(10) 0.0289(5) Uani 1 1 d . . .
H36 H 0.4630 0.3703 0.6429 0.035 Uiso 1 1 calc R . .
C41 C 0.60085(11) 0.11772(12) 0.53859(9) 0.0209(4) Uani 1 1 d . . .
C42 C 0.56985(12) 0.05903(13) 0.57296(10) 0.0271(5) Uani 1 1 d . . .
H42 H 0.5207 0.0540 0.5735 0.032 Uiso 1 1 calc R . .
C43 C 0.61038(14) 0.00814(14) 0.60616(11) 0.0343(5) Uani 1 1 d . . .
H43 H 0.5888 -0.0313 0.6296 0.041 Uiso 1 1 calc R . .
C44 C 0.68203(14) 0.01421(15) 0.60553(11) 0.0376(6) Uani 1 1 d . . .
H44 H 0.7094 -0.0208 0.6285 0.045 Uiso 1 1 calc R . .
C45 C 0.71357(13) 0.07144(16) 0.57125(12) 0.0387(6) Uani 1 1 d . . .
H45 H 0.7628 0.0753 0.5703 0.046 Uiso 1 1 calc R . .
C46 C 0.67340(12) 0.12339(14) 0.53807(10) 0.0293(5) Uani 1 1 d . . .
H46 H 0.6953 0.1629 0.5149 0.035 Uiso 1 1 calc R . .
C51 C 0.46299(10) 0.19291(13) 0.51203(8) 0.0207(4) Uani 1 1 d . . .
C52 C 0.42161(11) 0.12506(14) 0.51464(10) 0.0284(5) Uani 1 1 d . . .
H52 H 0.4414 0.0750 0.5063 0.034 Uiso 1 1 calc R . .
C53 C 0.35172(12) 0.13086(17) 0.52944(11) 0.0364(6) Uani 1 1 d . . .
H53 H 0.3241 0.0847 0.5325 0.044 Uiso 1 1 calc R . .
C54 C 0.32256(12) 0.20393(18) 0.53971(10) 0.0388(6) Uani 1 1 d . . .
H54 H 0.2751 0.2076 0.5509 0.047 Uiso 1 1 calc R . .
C55 C 0.36149(12) 0.27158(16) 0.53392(11) 0.0365(6) Uani 1 1 d . . .
H55 H 0.3405 0.3217 0.5392 0.044 Uiso 1 1 calc R . .
C56 C 0.43222(11) 0.26596(14) 0.52019(10) 0.0268(5) Uani 1 1 d . . .
H56 H 0.4593 0.3124 0.5164 0.032 Uiso 1 1 calc R . .
C61 C 0.55311(10) 0.14454(12) 0.41924(9) 0.0200(4) Uani 1 1 d . . .
C62 C 0.51667(12) 0.18385(14) 0.37448(9) 0.0283(5) Uani 1 1 d . . .
H62 H 0.4941 0.2323 0.3830 0.034 Uiso 1 1 calc R . .
C63 C 0.51339(14) 0.15247(16) 0.31767(10) 0.0369(6) Uani 1 1 d . . .
H63 H 0.4891 0.1798 0.2874 0.044 Uiso 1 1 calc R . .
C64 C 0.54547(13) 0.08140(16) 0.30516(11) 0.0395(6) Uani 1 1 d . . .
H64 H 0.5426 0.0597 0.2664 0.047 Uiso 1 1 calc R . .
C65 C 0.58177(13) 0.04193(15) 0.34916(11) 0.0359(6) Uani 1 1 d . . .
H65 H 0.6037 -0.0068 0.3406 0.043 Uiso 1 1 calc R . .
C66 C 0.58609(11) 0.07384(13) 0.40610(10) 0.0265(5) Uani 1 1 d . . .
H66 H 0.6117 0.0471 0.4360 0.032 Uiso 1 1 calc R . .

loop_
_atom_site_aniso_label
_atom_site_aniso_U_11
_atom_site_aniso_U_22
_atom_site_aniso_U_33
_atom_site_aniso_U_23
_atom_site_aniso_U_13
_atom_site_aniso_U_12
Pd 0.01508(7) 0.01640(7) 0.01404(7) 0.00010(6) -0.00045(6) -0.00044(6)
P1 0.0168(2) 0.0197(2) 0.0147(2) -0.00024(18) -0.00091(19) 0.0006(2)
P2 0.0157(2) 0.0169(2) 0.0181(2) -0.0005(2) -0.00006(19) 0.00023(19)
S1 0.0245(2) 0.0216(2) 0.0165(2) -0.00178(19) 0.00132(19) -0.0030(2)
S2 0.0260(3) 0.0202(2) 0.0167(2) -0.00098(18) 0.00125(19) -0.0044(2)
O1 0.0570(13) 0.0929(18) 0.0443(12) -0.0187(12) 0.0289(10) -0.0136(13)
O2 0.0544(11) 0.0309(9) 0.0343(9) -0.0051(8) 0.0048(8) -0.0140(9)
C1 0.0164(9) 0.0218(10) 0.0188(10) -0.0013(8) -0.0015(8) 0.0013(8)
C2 0.0233(11) 0.0254(11) 0.0202(10) 0.0020(8) 0.0013(8) 0.0000(9)
C3 0.0462(15) 0.0313(13) 0.0238(11) 0.0013(10) 0.0084(11) -0.0054(11)
C4 0.069(2) 0.064(2) 0.0231(13) -0.0017(12) -0.0049(13) -0.0137(16)
C5 0.0223(11) 0.0251(11) 0.0311(12) 0.0036(9) 0.0011(9) 0.0006(9)
C6 0.0420(15) 0.0332(13) 0.0404(14) 0.0143(11) -0.0014(12) -0.0033(11)
C11 0.0204(10) 0.0194(10) 0.0165(9) -0.0002(8) 0.0019(7) 0.0019(8)
C12 0.0247(11) 0.0236(11) 0.0222(10) -0.0011(8) -0.0045(9) 0.0040(9)
C13 0.0416(14) 0.0264(12) 0.0354(13) -0.0077(10) -0.0111(11) 0.0025(10)
C14 0.0504(16) 0.0234(12) 0.0456(15) -0.0078(11) -0.0098(13) 0.0095(11)
C15 0.0339(13) 0.0276(12) 0.0379(13) 0.0013(10) -0.0073(10) 0.0102(10)
C16 0.0236(11) 0.0291(12) 0.0238(11) -0.0006(9) -0.0047(9) 0.0019(9)
C21 0.0203(10) 0.0172(10) 0.0212(10) -0.0011(8) -0.0045(8) 0.0025(8)
C22 0.0234(11) 0.0377(13) 0.0223(10) 0.0018(10) -0.0021(9) 0.0054(9)
C23 0.0212(11) 0.0525(16) 0.0355(13) -0.0013(11) -0.0003(10) 0.0079(11)
C24 0.0271(12) 0.0391(14) 0.0352(13) -0.0039(11) -0.0131(10) 0.0087(10)
C25 0.0361(13) 0.0283(12) 0.0251(11) 0.0002(9) -0.0120(10) 0.0046(10)
C26 0.0274(11) 0.0251(11) 0.0213(10) -0.0010(8) -0.0023(9) 0.0003(9)
C31 0.0193(10) 0.0274(11) 0.0135(9) -0.0016(8) -0.0001(7) -0.0047(8)
C32 0.0285(11) 0.0254(11) 0.0220(10) -0.0031(8) 0.0009(9) -0.0031(9)
C33 0.0445(15) 0.0293(12) 0.0276(12) 0.0004(10) 0.0045(11) -0.0096(11)
C34 0.0347(13) 0.0495(16) 0.0242(11) -0.0001(11) 0.0081(10) -0.0147(12)
C35 0.0239(12) 0.0564(17) 0.0282(12) 0.0030(11) 0.0084(10) 0.0002(12)
C36 0.0248(11) 0.0381(13) 0.0238(11) 0.0056(10) 0.0028(9) 0.0024(10)
C41 0.0238(10) 0.0187(10) 0.0202(10) -0.0021(8) -0.0012(8) 0.0042(8)
C42 0.0299(12) 0.0228(11) 0.0285(11) 0.0017(9) -0.0022(9) -0.0026(9)
C43 0.0479(15) 0.0261(12) 0.0288(12) 0.0051(9) -0.0036(11) 0.0000(11)
C44 0.0463(15) 0.0321(13) 0.0344(13) 0.0025(11) -0.0104(12) 0.0134(11)
C45 0.0280(13) 0.0459(16) 0.0423(14) 0.0038(12) -0.0055(11) 0.0106(11)
C46 0.0247(11) 0.0307(13) 0.0324(12) 0.0047(10) 0.0014(9) 0.0055(10)
C51 0.0164(9) 0.0284(11) 0.0174(9) -0.0024(8) -0.0009(7) -0.0009(8)
C52 0.0225(11) 0.0314(12) 0.0312(12) 0.0036(9) -0.0038(9) -0.0055(9)
C53 0.0249(12) 0.0505(16) 0.0337(13) 0.0083(11) -0.0042(10) -0.0121(11)
C54 0.0181(11) 0.073(2) 0.0254(12) -0.0066(12) 0.0001(9) -0.0026(12)
C55 0.0248(12) 0.0484(16) 0.0363(13) -0.0188(11) -0.0054(10) 0.0124(11)
C56 0.0217(11) 0.0293(12) 0.0292(11) -0.0083(9) -0.0030(9) 0.0027(9)
C61 0.0189(10) 0.0218(10) 0.0193(10) -0.0016(8) 0.0020(8) -0.0038(8)
C62 0.0312(12) 0.0298(12) 0.0241(11) -0.0018(9) -0.0028(9) 0.0019(10)
C63 0.0393(14) 0.0495(16) 0.0218(11) -0.0025(11) -0.0056(10) -0.0063(12)
C64 0.0392(14) 0.0536(17) 0.0257(12) -0.0146(11) 0.0042(11) -0.0111(12)
C65 0.0353(13) 0.0328(13) 0.0397(14) -0.0149(11) 0.0086(11) -0.0029(11)
C66 0.0258(11) 0.0253(11) 0.0285(11) -0.0037(9) 0.0022(9) -0.0010(9)

loop_
_atom_type_symbol
_atom_type_description
_atom_type_scat_dispersion_real
_atom_type_scat_dispersion_imag
_atom_type_scat_source
C C 0.0033 0.0016 'International Tables Vol C Tables 4.2.6.8 and 6.1.1.4'
H H 0.0000 0.0000 'International Tables Vol C Tables 4.2.6.8 and 6.1.1.4'
O O 0.0106 0.0060 'International Tables Vol C Tables 4.2.6.8 and 6.1.1.4'
P P 0.1023 0.0942 'International Tables Vol C Tables 4.2.6.8 and 6.1.1.4'
S S 0.1246 0.1234 'International Tables Vol C Tables 4.2.6.8 and 6.1.1.4'
Pd Pd -0.9988 1.0072 'International Tables Vol C Tables 4.2.6.8 and 6.1.1.4'

loop_
_geom_angle_atom_site_label_1
_geom_angle_atom_site_label_2
_geom_angle_atom_site_label_3
_geom_angle
_geom_angle_site_symmetry_1
_geom_angle_site_symmetry_3
_geom_angle_publ_flag
P2 Pd S2 169.970(19) . . ?
P2 Pd S1 95.623(18) . . ?
S2 Pd S1 74.595(18) . . ?
P2 Pd P1 98.792(18) . . ?
S2 Pd P1 91.170(18) . . ?
S1 Pd P1 164.447(19) . . ?
C11 P1 C21 105.11(9) . . ?
C11 P1 C31 104.12(9) . . ?
C21 P1 C31 104.96(9) . . ?
C11 P1 Pd 111.38(6) . . ?
C21 P1 Pd 110.20(7) . . ?
C31 P1 Pd 119.89(7) . . ?
C41 P2 C51 110.91(10) . . ?
C41 P2 C61 104.01(9) . . ?
C51 P2 C61 101.79(9) . . ?
C41 P2 Pd 111.97(7) . . ?
C51 P2 Pd 112.34(7) . . ?
C61 P2 Pd 115.12(7) . . ?
C1 S1 Pd 88.91(7) . . ?
C1 S2 Pd 89.30(7) . . ?
C2 C1 S2 126.79(16) . . ?
C2 C1 S1 126.01(16) . . ?
S2 C1 S1 107.19(11) . . ?
C1 C2 C5 121.26(19) . . ?
C1 C2 C3 120.7(2) . . ?
C5 C2 C3 118.05(19) . . ?
O1 C3 C2 120.0(2) . . ?
O1 C3 C4 120.4(2) . . ?
C2 C3 C4 119.5(2) . . ?
O2 C5 C2 122.3(2) . . ?
O2 C5 C6 119.2(2) . . ?
C2 C5 C6 118.4(2) . . ?
C12 C11 C16 118.89(19) . . ?
C12 C11 P1 122.49(15) . . ?
C16 C11 P1 118.62(15) . . ?
C13 C12 C11 120.5(2) . . ?
C12 C13 C14 119.9(2) . . ?
C15 C14 C13 120.3(2) . . ?
C16 C15 C14 120.1(2) . . ?
C15 C16 C11 120.3(2) . . ?
C22 C21 C26 119.37(19) . . ?
C22 C21 P1 117.64(15) . . ?
C26 C21 P1 122.97(16) . . ?
C23 C22 C21 120.3(2) . . ?
C24 C23 C22 119.9(2) . . ?
C25 C24 C23 120.2(2) . . ?
C24 C25 C26 120.2(2) . . ?
C25 C26 C21 119.9(2) . . ?
C32 C31 C36 118.8(2) . . ?
C32 C31 P1 119.68(16) . . ?
C36 C31 P1 121.01(17) . . ?
C31 C32 C33 120.4(2) . . ?
C34 C33 C32 120.0(2) . . ?
C35 C34 C33 119.7(2) . . ?
C34 C35 C36 121.0(2) . . ?
C35 C36 C31 119.9(2) . . ?
C42 C41 C46 118.7(2) . . ?
C42 C41 P2 125.81(16) . . ?
C46 C41 P2 115.50(16) . . ?
C43 C42 C41 120.3(2) . . ?
C44 C43 C42 120.7(2) . . ?
C45 C44 C43 119.8(2) . . ?
C44 C45 C46 120.2(2) . . ?
C45 C46 C41 120.4(2) . . ?
C56 C51 C52 119.1(2) . . ?
C56 C51 P2 118.23(16) . . ?
C52 C51 P2 122.50(17) . . ?
C53 C52 C51 120.1(2) . . ?
C54 C53 C52 119.8(2) . . ?
C55 C54 C53 120.8(2) . . ?
C54 C55 C56 119.6(2) . . ?
C51 C56 C55 120.4(2) . . ?
C66 C61 C62 119.16(19) . . ?
C66 C61 P2 123.01(16) . . ?
C62 C61 P2 117.83(16) . . ?
C63 C62 C61 120.4(2) . . ?
C64 C63 C62 120.1(2) . . ?
C63 C64 C65 120.0(2) . . ?
C64 C65 C66 120.0(2) . . ?
C61 C66 C65 120.3(2) . . ?

loop_
_geom_bond_atom_site_label_1
_geom_bond_atom_site_label_2
_geom_bond_distance
_geom_bond_site_symmetry_2
_geom_bond_publ_flag
Pd P2 2.3282(5) . ?
Pd S2 2.3286(5) . ?
Pd S1 2.3294(5) . ?
Pd P1 2.3306(5) . ?
P1 C11 1.824(2) . ?
P1 C21 1.828(2) . ?
P1 C31 1.830(2) . ?
P2 C41 1.823(2) . ?
P2 C51 1.827(2) . ?
P2 C61 1.834(2) . ?
S1 C1 1.761(2) . ?
S2 C1 1.746(2) . ?
O1 C3 1.210(3) . ?
O2 C5 1.223(3) . ?
C1 C2 1.374(3) . ?
C2 C5 1.472(3) . ?
C2 C3 1.495(3) . ?
C3 C4 1.501(4) . ?
C5 C6 1.513(3) . ?
C11 C12 1.398(3) . ?
C11 C16 1.403(3) . ?
C12 C13 1.384(3) . ?
C13 C14 1.389(3) . ?
C14 C15 1.384(3) . ?
C15 C16 1.382(3) . ?
C21 C22 1.393(3) . ?
C21 C26 1.397(3) . ?
C22 C23 1.392(3) . ?
C23 C24 1.385(3) . ?
C24 C25 1.383(3) . ?
C25 C26 1.392(3) . ?
C31 C32 1.393(3) . ?
C31 C36 1.398(3) . ?
C32 C33 1.398(3) . ?
C33 C34 1.384(4) . ?
C34 C35 1.374(4) . ?
C35 C36 1.390(3) . ?
C41 C42 1.397(3) . ?
C41 C46 1.401(3) . ?
C42 C43 1.385(3) . ?
C43 C44 1.384(4) . ?
C44 C45 1.383(4) . ?
C45 C46 1.392(3) . ?
C51 C56 1.388(3) . ?
C51 C52 1.403(3) . ?
C52 C53 1.390(3) . ?
C53 C54 1.382(4) . ?
C54 C55 1.378(4) . ?
C55 C56 1.400(3) . ?
C61 C66 1.391(3) . ?
C61 C62 1.400(3) . ?
C62 C63 1.390(3) . ?
C63 C64 1.385(4) . ?
C64 C65 1.387(4) . ?
C65 C66 1.397(3) . ?

loop_
_geom_hbond_atom_site_label_D
_geom_hbond_atom_site_label_H
_geom_hbond_atom_site_label_A
_geom_hbond_distance_DH
_geom_hbond_distance_HA
_geom_hbond_distance_DA
_geom_hbond_angle_DHA
_geom_hbond_site_symmetry_A
C13 H13 O1 0.95 2.47 3.320(3) 148.2 2_665
C55 H55 O2 0.95 2.48 3.414(3) 167.8 5_666
